data_4502863
loop_
_publ_author_name
'Karanam, Maheswararao'
'Dev, Sagarika'
'Choudhury, Angshuman Roy'

_publ_section_title
;
 New Polymorphs of Fluconazole: Results from Cocrystallization Experiments
;
_journal_issue 1
_journal_name_full 'Crystal Growth &amp; Design'
_journal_page_first 240
_journal_paper_doi 10.1021/cg201005y
_journal_volume 12
_journal_year 2012
_chemical_formula_analytical 'C13 H12 F2 N6 O'
_chemical_formula_moiety 'C13 H12 F2 N6 O'
_chemical_formula_sum 'C13 H12 F2 N6 O'
_chemical_formula_weight 306.29
_chemical_name_common Fluconazole
_chemical_name_systematic
;
 2-(2,4-difluorophenyl)-1,3-di(1H-1,2,4-triazol-1-yl)propan-2-ol
;
_space_group_IT_number 14
_symmetry_space_group_name_Hall '-P 2yn'
_symmetry_space_group_name_H-M 'P 1 21/n 1'
_atom_sites_solution_hydrogens geom
_atom_sites_solution_primary direct
_atom_sites_solution_secondary difmap
_audit_creation_date 2011-03-07T19:55:36-00:00
_audit_creation_method 'WinGX routine CIF_UPDATE'
_cell_angle_alpha 90
_cell_angle_beta 90.319(3)
_cell_angle_gamma 90
_cell_formula_units_Z 8
_cell_length_a 6.6989(4)
_cell_length_b 27.3867(19)
_cell_length_c 15.2901(11)
_cell_measurement_temperature 100.0(2)
_cell_volume 2805.1(3)
_computing_structure_refinement 'SHELXL-97 (Sheldrick, 1997)'
_computing_structure_solution 'SHELXS-97 (Sheldrick, 1990)'
_diffrn_ambient_temperature 100.0(2)
_diffrn_measured_fraction_theta_full 0.993
_diffrn_measured_fraction_theta_max 0.993
_diffrn_radiation_monochromator graphite
_diffrn_radiation_type MoK\a
_diffrn_radiation_wavelength 0.71073
_diffrn_reflns_av_R_equivalents 0.0522
_diffrn_reflns_av_unetI/netI 0.0305
_diffrn_reflns_limit_h_max 7
_diffrn_reflns_limit_h_min -7
_diffrn_reflns_limit_k_max 29
_diffrn_reflns_limit_k_min -29
_diffrn_reflns_limit_l_max 16
_diffrn_reflns_limit_l_min -16
_diffrn_reflns_number 36329
_diffrn_reflns_theta_full 22.55
_diffrn_reflns_theta_max 22.55
_diffrn_reflns_theta_min 1.53
_exptl_absorpt_coefficient_mu 0.117
_exptl_absorpt_correction_type none
_exptl_crystal_colour colorless
_exptl_crystal_density_diffrn 1.451
_exptl_crystal_density_method 'not measured'
_exptl_crystal_description plate
_exptl_crystal_F_000 1264
_exptl_crystal_size_max 0.30
_exptl_crystal_size_mid 0.20
_exptl_crystal_size_min 0.10
_refine_diff_density_max 0.125
_refine_diff_density_min -0.196
_refine_diff_density_rms 0.034
_refine_ls_extinction_method none
_refine_ls_goodness_of_fit_ref 1.024
_refine_ls_hydrogen_treatment refall
_refine_ls_matrix_type full
_refine_ls_number_parameters 493
_refine_ls_number_reflns 3666
_refine_ls_number_restraints 0
_refine_ls_restrained_S_all 1.024
_refine_ls_R_factor_all 0.0568
_refine_ls_R_factor_gt 0.0346
_refine_ls_shift/su_max 0
_refine_ls_shift/su_mean 0
_refine_ls_structure_factor_coef Fsqd
_refine_ls_weighting_details 'calc w=1/[\s^2^(Fo^2^)+(0.0385P)^2^+0.6137P] where P=(Fo^2^+2Fc^2^)/3'
_refine_ls_weighting_scheme calc
_refine_ls_wR_factor_gt 0.0728
_refine_ls_wR_factor_ref 0.0822
_reflns_number_gt 2745
_reflns_number_total 3666
_reflns_threshold_expression >2sigma(I)
_cod_data_source_file cg201005y_si_002.cif
_cod_data_source_block 5f1
_cod_database_code 4502863

loop_
_symmetry_equiv_pos_as_xyz
'x, y, z'
'-x+1/2, y+1/2, -z+1/2'
'-x, -y, -z'
'x-1/2, -y-1/2, z-1/2'

loop_
_atom_site_label
_atom_site_type_symbol
_atom_site_fract_x
_atom_site_fract_y
_atom_site_fract_z
_atom_site_U_iso_or_equiv
_atom_site_adp_type
_atom_site_occupancy
_atom_site_symmetry_multiplicity
_atom_site_calc_flag
F1 F -0.3085(2) 0.09602(5) 0.17273(10) 0.0755(5) Uani 1 1 d
F2 F 0.1932(3) -0.01830(5) 0.11917(12) 0.0974(6) Uani 1 1 d
O1 O 0.0207(2) 0.20264(5) 0.02901(10) 0.0404(4) Uani 1 1 d
N1 N -0.3599(2) 0.16475(7) -0.03062(11) 0.0370(4) Uani 1 1 d
N4 N 0.1230(2) 0.19658(6) 0.21239(10) 0.0357(4) Uani 1 1 d
N3 N -0.4153(3) 0.16144(7) -0.17134(11) 0.0430(5) Uani 1 1 d
N5 N 0.1888(3) 0.15628(7) 0.25670(11) 0.0453(5) Uani 1 1 d
N6 N 0.4353(3) 0.21212(7) 0.24307(13) 0.0513(5) Uani 1 1 d
N2 N -0.3772(3) 0.11625(6) -0.04870(12) 0.0424(5) Uani 1 1 d
C7 C 0.1580(3) 0.10849(9) 0.06014(14) 0.0388(6) Uani 1 1 d
C1 C -0.0994(3) 0.17460(7) 0.08691(13) 0.0342(5) Uani 1 1 d
C11 C -0.0793(3) 0.19927(9) 0.17731(15) 0.0390(6) Uani 1 1 d
C2 C -0.0279(3) 0.12177(7) 0.09193(13) 0.0332(5) Uani 1 1 d
C9 C -0.4098(3) 0.11666(9) -0.13362(16) 0.0421(6) Uani 1 1 d
C12 C 0.3754(4) 0.16785(10) 0.27306(15) 0.0457(6) Uani 1 1 d
C13 C 0.2712(3) 0.22863(9) 0.20512(16) 0.0450(6) Uani 1 1 d
C10 C -0.3829(3) 0.19065(10) -0.10357(15) 0.0428(6) Uani 1 1 d
C8 C -0.3193(3) 0.18133(10) 0.05897(14) 0.0408(6) Uani 1 1 d
C3 C -0.1300(3) 0.08532(9) 0.13507(15) 0.0472(6) Uani 1 1 d
C4 C -0.0612(5) 0.03829(10) 0.14479(19) 0.0628(8) Uani 1 1 d
C6 C 0.2345(4) 0.06203(9) 0.06871(16) 0.0503(7) Uani 1 1 d
C5 C 0.1210(4) 0.02792(9) 0.11049(18) 0.0594(7) Uani 1 1 d
F3 F -0.3136(2) 0.44588(5) 0.05556(10) 0.0779(5) Uani 1 1 d
F4 F 0.1964(3) 0.54991(5) 0.15157(12) 0.1019(6) Uani 1 1 d
O2 O 0.0162(2) 0.32312(5) 0.15109(10) 0.0389(4) Uani 1 1 d
N7 N -0.3576(2) 0.35562(6) 0.22622(11) 0.0365(4) Uani 1 1 d
N10 N 0.1139(2) 0.34063(7) -0.02333(10) 0.0371(4) Uani 1 1 d
N8 N -0.3743(3) 0.40073(6) 0.26292(12) 0.0439(5) Uani 1 1 d
N11 N 0.2064(3) 0.37971(7) -0.06083(12) 0.0455(5) Uani 1 1 d
N9 N -0.4126(2) 0.34142(7) 0.36473(11) 0.0413(5) Uani 1 1 d
N12 N 0.4117(3) 0.31392(8) -0.05811(13) 0.0542(5) Uani 1 1 d
C15 C -0.0264(3) 0.40980(7) 0.11969(13) 0.0345(5) Uani 1 1 d
C21 C -0.3226(3) 0.34984(10) 0.13224(14) 0.0411(6) Uani 1 1 d
C14 C -0.1033(3) 0.35784(8) 0.10587(13) 0.0356(5) Uani 1 1 d
C22 C -0.4065(3) 0.38953(9) 0.34572(16) 0.0436(6) Uani 1 1 d
C23 C -0.3806(3) 0.32109(9) 0.28709(15) 0.0399(6) Uani 1 1 d
C19 C 0.2394(4) 0.46504(9) 0.16483(17) 0.0538(7) Uani 1 1 d
C25 C 0.3826(4) 0.36136(10) -0.08009(16) 0.0489(6) Uani 1 1 d
C24 C -0.0900(3) 0.34328(10) 0.00810(14) 0.0429(6) Uani 1 1 d
C20 C 0.1622(3) 0.41854(9) 0.15386(14) 0.0417(6) Uani 1 1 d
C18 C 0.1234(5) 0.50381(9) 0.14121(18) 0.0628(7) Uani 1 1 d
C26 C 0.2384(4) 0.30276(10) -0.02293(16) 0.0488(6) Uani 1 1 d
C16 C -0.1315(3) 0.45122(9) 0.09518(15) 0.0494(6) Uani 1 1 d
C17 C -0.0638(5) 0.49830(10) 0.10598(19) 0.0649(8) Uani 1 1 d
H1 H 0.040(4) 0.1878(10) -0.0231(18) 0.084(10) Uiso 1 1 d
H7 H 0.236(3) 0.1319(7) 0.0331(13) 0.036(6) Uiso 1 1 d
H11B H -0.171(3) 0.1826(7) 0.2194(14) 0.046(6) Uiso 1 1 d
H11A H -0.114(3) 0.2344(8) 0.1711(13) 0.044(6) Uiso 1 1 d
H9 H -0.424(3) 0.0870(8) -0.1648(14) 0.050(7) Uiso 1 1 d
H12 H 0.459(3) 0.1457(7) 0.3036(13) 0.043(6) Uiso 1 1 d
H13 H 0.253(3) 0.2597(9) 0.1761(15) 0.062(8) Uiso 1 1 d
H10 H -0.378(3) 0.2246(8) -0.1039(13) 0.043(6) Uiso 1 1 d
H8A H -0.409(3) 0.1631(7) 0.0964(14) 0.038(6) Uiso 1 1 d
H8B H -0.351(3) 0.2160(8) 0.0589(12) 0.036(6) Uiso 1 1 d
H4 H -0.138(4) 0.0167(9) 0.1725(17) 0.073(9) Uiso 1 1 d
H6 H 0.363(3) 0.0537(8) 0.0477(14) 0.050(7) Uiso 1 1 d
H2 H 0.027(4) 0.3300(9) 0.2096(18) 0.081(9) Uiso 1 1 d
H21B H -0.360(3) 0.3150(8) 0.1189(13) 0.044(6) Uiso 1 1 d
H21A H -0.410(3) 0.3715(7) 0.1010(14) 0.040(6) Uiso 1 1 d
H22 H -0.427(3) 0.4155(8) 0.3874(14) 0.045(6) Uiso 1 1 d
H23 H -0.378(3) 0.2871(8) 0.2766(13) 0.039(6) Uiso 1 1 d
H19 H 0.371(4) 0.4691(8) 0.1872(15) 0.059(7) Uiso 1 1 d
H25 H 0.477(4) 0.3798(8) -0.1089(15) 0.059(8) Uiso 1 1 d
H24B H -0.152(3) 0.3094(9) -0.0019(14) 0.058(7) Uiso 1 1 d
H24A H -0.161(3) 0.3669(7) -0.0287(14) 0.043(6) Uiso 1 1 d
H20 H 0.242(3) 0.3911(8) 0.1697(13) 0.045(6) Uiso 1 1 d
H26 H 0.197(3) 0.2720(8) -0.0011(14) 0.049(7) Uiso 1 1 d
H17 H -0.141(4) 0.5252(11) 0.0883(18) 0.093(10) Uiso 1 1 d

loop_
_atom_site_aniso_label
_atom_site_aniso_U_11
_atom_site_aniso_U_22
_atom_site_aniso_U_33
_atom_site_aniso_U_23
_atom_site_aniso_U_13
_atom_site_aniso_U_12
F1 0.0607(10) 0.0776(11) 0.0887(12) 0.0178(9) 0.0324(8) -0.0036(8)
F2 0.1199(15) 0.0477(10) 0.1247(15) 0.0209(9) 0.0110(11) 0.0220(9)
O1 0.0494(10) 0.0385(9) 0.0333(10) 0.0007(8) 0.0055(7) -0.0039(7)
N1 0.0372(11) 0.0458(12) 0.0281(11) -0.0034(9) -0.0037(8) 0.0027(9)
N4 0.0348(11) 0.0435(11) 0.0288(10) -0.0023(8) -0.0021(8) 0.0020(9)
N3 0.0446(11) 0.0517(13) 0.0327(11) -0.0023(10) -0.0079(8) 0.0029(9)
N5 0.0480(13) 0.0546(13) 0.0333(11) 0.0084(10) -0.0051(9) 0.0028(10)
N6 0.0393(12) 0.0566(14) 0.0580(14) -0.0081(11) -0.0061(10) 0.0010(10)
N2 0.0471(12) 0.0432(13) 0.0368(13) -0.0035(9) -0.0040(9) -0.0006(9)
C7 0.0399(14) 0.0429(15) 0.0337(14) 0.0041(11) 0.0002(11) -0.0008(12)
C1 0.0362(13) 0.0401(13) 0.0264(12) -0.0032(10) 0.0008(10) -0.0012(10)
C11 0.0366(14) 0.0477(16) 0.0326(14) -0.0058(11) -0.0031(11) 0.0029(11)
C2 0.0349(13) 0.0394(13) 0.0253(12) 0.0003(10) -0.0023(10) -0.0036(10)
C9 0.0404(14) 0.0493(17) 0.0366(16) -0.0077(13) -0.0056(11) 0.0014(11)
C12 0.0454(16) 0.0596(18) 0.0321(14) -0.0028(12) -0.0074(11) 0.0108(14)
C13 0.0417(16) 0.0411(15) 0.0522(17) -0.0030(12) -0.0009(12) -0.0006(13)
C10 0.0464(15) 0.0429(16) 0.0390(16) 0.0009(13) -0.0085(11) 0.0021(12)
C8 0.0419(15) 0.0518(17) 0.0286(14) -0.0062(12) -0.0027(11) 0.0059(13)
C3 0.0422(15) 0.0529(17) 0.0467(15) 0.0010(12) 0.0084(12) -0.0035(12)
C4 0.072(2) 0.0438(18) 0.073(2) 0.0151(15) 0.0096(16) -0.0079(16)
C6 0.0486(16) 0.0502(17) 0.0522(17) 0.0032(13) 0.0016(13) 0.0138(14)
C5 0.078(2) 0.0343(15) 0.0654(18) 0.0069(13) -0.0040(16) 0.0100(14)
F3 0.0577(10) 0.0770(11) 0.0987(12) 0.0269(9) -0.0238(9) 0.0114(8)
F4 0.1381(16) 0.0460(10) 0.1215(15) 0.0013(9) -0.0124(12) -0.0232(10)
O2 0.0481(10) 0.0399(9) 0.0287(9) -0.0001(7) -0.0031(7) 0.0063(7)
N7 0.0369(11) 0.0443(12) 0.0285(11) -0.0015(10) 0.0039(8) -0.0019(8)
N10 0.0353(11) 0.0476(12) 0.0286(11) -0.0022(9) 0.0032(8) -0.0007(10)
N8 0.0510(12) 0.0438(12) 0.0369(12) 0.0000(10) 0.0027(9) 0.0064(9)
N11 0.0476(13) 0.0496(13) 0.0393(12) 0.0074(9) 0.0082(9) -0.0019(10)
N9 0.0434(11) 0.0483(13) 0.0324(12) -0.0006(10) 0.0061(8) -0.0008(9)
N12 0.0469(14) 0.0545(14) 0.0613(14) 0.0000(11) 0.0127(11) 0.0030(10)
C15 0.0366(13) 0.0411(14) 0.0258(12) 0.0048(10) 0.0018(10) 0.0031(11)
C21 0.0399(15) 0.0564(17) 0.0271(14) -0.0013(12) 0.0028(10) -0.0023(13)
C14 0.0350(13) 0.0469(14) 0.0248(12) 0.0004(10) -0.0024(10) 0.0032(10)
C22 0.0469(15) 0.0509(17) 0.0330(16) -0.0050(13) 0.0037(11) 0.0046(12)
C23 0.0397(14) 0.0414(15) 0.0387(15) -0.0015(13) 0.0054(10) -0.0051(11)
C19 0.0565(18) 0.0524(18) 0.0525(17) 0.0031(13) -0.0058(13) -0.0111(15)
C25 0.0442(17) 0.0569(18) 0.0456(16) 0.0009(13) 0.0096(13) -0.0065(14)
C24 0.0371(14) 0.0641(18) 0.0275(13) -0.0025(12) 0.0017(10) -0.0032(13)
C20 0.0431(15) 0.0468(16) 0.0353(14) 0.0027(11) -0.0013(11) 0.0005(13)
C18 0.088(2) 0.0385(17) 0.0620(18) 0.0014(13) -0.0002(16) -0.0134(16)
C26 0.0543(18) 0.0440(17) 0.0483(16) 0.0002(13) 0.0085(13) -0.0027(14)
C16 0.0431(15) 0.0564(18) 0.0486(15) 0.0107(13) -0.0035(12) 0.0066(13)
C17 0.078(2) 0.0459(18) 0.071(2) 0.0134(14) 0.0006(17) 0.0111(16)

loop_
_atom_type_symbol
_atom_type_description
_atom_type_scat_dispersion_real
_atom_type_scat_dispersion_imag
_atom_type_scat_source
C C 0.0033 0.0016 'International Tables Vol C Tables 4.2.6.8 and 6.1.1.4'
H H 0 0 'International Tables Vol C Tables 4.2.6.8 and 6.1.1.4'
F F 0.0171 0.0103 'International Tables Vol C Tables 4.2.6.8 and 6.1.1.4'
N N 0.0061 0.0033 'International Tables Vol C Tables 4.2.6.8 and 6.1.1.4'
O O 0.0106 0.006 'International Tables Vol C Tables 4.2.6.8 and 6.1.1.4'

loop_
_geom_angle_atom_site_label_1
_geom_angle_atom_site_label_2
_geom_angle_atom_site_label_3
_geom_angle
C10 N1 N2 109.93(18)
C10 N1 C8 129.6(2)
N2 N1 C8 120.44(19)
C13 N4 N5 109.60(18)
C13 N4 C11 129.0(2)
N5 N4 C11 121.36(19)
C10 N3 C9 102.09(19)
C12 N5 N4 101.76(18)
C13 N6 C12 102.0(2)
C9 N2 N1 101.86(18)
C6 C7 C2 122.9(2)
O1 C1 C2 111.34(16)
O1 C1 C8 107.78(17)
C2 C1 C8 115.25(18)
O1 C1 C11 105.88(17)
C2 C1 C11 110.13(17)
C8 C1 C11 105.92(16)
N4 C11 C1 112.59(17)
C3 C2 C7 115.2(2)
C3 C2 C1 123.61(19)
C7 C2 C1 120.88(19)
N2 C9 N3 115.6(2)
N5 C12 N6 115.7(2)
N6 C13 N4 110.9(2)
N3 C10 N1 110.5(2)
N1 C8 C1 113.17(17)
F1 C3 C4 116.8(2)
F1 C3 C2 119.0(2)
C4 C3 C2 124.2(2)
C5 C4 C3 117.0(3)
C5 C6 C7 118.0(3)
C4 C5 F2 118.4(2)
C4 C5 C6 122.7(2)
F2 C5 C6 118.9(3)
C23 N7 N8 110.18(18)
C23 N7 C21 128.8(2)
N8 N7 C21 121.05(18)
C26 N10 N11 109.10(18)
C26 N10 C24 128.9(2)
N11 N10 C24 122.00(19)
C22 N8 N7 101.44(18)
C25 N11 N10 101.78(19)
C23 N9 C22 102.19(19)
C26 N12 C25 101.4(2)
C20 C15 C16 114.9(2)
C20 C15 C14 121.30(19)
C16 C15 C14 123.68(19)
N7 C21 C14 113.50(17)
O2 C14 C15 111.55(15)
O2 C14 C21 108.25(18)
C15 C14 C21 114.69(18)
O2 C14 C24 105.19(17)
C15 C14 C24 110.59(18)
C21 C14 C24 106.00(16)
N8 C22 N9 116.0(2)
N9 C23 N7 110.2(2)
C18 C19 C20 118.2(3)
N11 C25 N12 116.0(2)
N10 C24 C14 113.02(17)
C19 C20 C15 123.0(2)
F4 C18 C19 119.2(3)
F4 C18 C17 118.3(3)
C19 C18 C17 122.5(2)
N12 C26 N10 111.7(2)
F3 C16 C17 116.5(2)
F3 C16 C15 118.9(2)
C17 C16 C15 124.6(2)
C18 C17 C16 116.8(2)

loop_
_geom_bond_atom_site_label_1
_geom_bond_atom_site_label_2
_geom_bond_distance
F1 C3 1.362(3)
F2 C5 1.361(3)
O1 C1 1.425(2)
N1 C10 1.330(3)
N1 N2 1.361(2)
N1 C8 1.467(3)
N4 C13 1.331(3)
N4 N5 1.367(2)
N4 C11 1.456(3)
N3 C10 1.326(3)
N3 C9 1.356(3)
N5 C12 1.312(3)
N6 C13 1.320(3)
N6 C12 1.358(3)
N2 C9 1.316(3)
C7 C6 1.377(3)
C7 C2 1.388(3)
C1 C2 1.526(3)
C1 C8 1.542(3)
C1 C11 1.544(3)
C2 C3 1.380(3)
C3 C4 1.376(3)
C4 C5 1.361(4)
C6 C5 1.365(4)
F3 C16 1.367(3)
F4 C18 1.363(3)
O2 C14 1.420(2)
N7 C23 1.336(3)
N7 N8 1.362(2)
N7 C21 1.466(3)
N10 C26 1.331(3)
N10 N11 1.365(2)
N10 C24 1.453(3)
N8 C22 1.322(3)
N11 C25 1.318(3)
N9 C23 1.330(3)
N9 C22 1.350(3)
N12 C26 1.318(3)
N12 C25 1.356(3)
C15 C20 1.385(3)
C15 C16 1.386(3)
C15 C14 1.528(3)
C21 C14 1.541(3)
C14 C24 1.550(3)
C19 C18 1.363(4)
C19 C20 1.384(3)
C18 C17 1.371(4)
C16 C17 1.376(4)
